data_1550679
loop_
_publ_author_name
'Mandal, Debdeep'
'Sobottka, Sebastian'
'Dolai, Ramapada'
'Maiti, Avijit'
'Dhara, Debabrata'
'Kalita, Pankaj'
'Narayanan, Ramakirushnan Surya'
'Chandrasekhar, Vadapalli'
'Sarkar, Biprajit'
'Jana, Anukul'

_publ_section_title
;
 Direct Access to 2-Aryl Substituted Pyrrolinium Salts for Carbon Centre
 Based Radicals without Pyrrolidine-2-Ylidene alias
 cyclic(Alkyl)(Amino)Carbene (CAAC) as a Precursor
;
_journal_name_full 'Chemical Science'
_journal_paper_doi 10.1039/C8SC05477K
_journal_year 2019
_chemical_formula_moiety 'C18 H28 N, C F3 O3 S'
_chemical_formula_sum 'C19 H28 F3 N O3 S'
_chemical_formula_weight 407.48
_space_group_crystal_system monoclinic
_space_group_IT_number 15
_space_group_name_Hall '-C 2yc'
_space_group_name_H-M_alt 'C 1 2/c 1'
_symmetry_space_group_name_Hall '-C 2yc'
_symmetry_space_group_name_H-M 'C 1 2/c 1'
_atom_sites_solution_hydrogens geom
_atom_sites_solution_primary dual
_audit_creation_date 2018-04-29
_audit_creation_method
;
Olex2 1.2
(compiled 2018.04.26 svn.r3504 for OlexSys, GUI svn.r5492)
;
_audit_update_record
;
2018-09-16 deposited with the CCDC.    2019-02-28 downloaded from the CCDC.
;
_cell_angle_alpha 90
_cell_angle_beta 101.860(4)
_cell_angle_gamma 90
_cell_formula_units_Z 8
_cell_length_a 34.1987(12)
_cell_length_b 8.2153(3)
_cell_length_c 15.7716(6)
_cell_measurement_reflns_used 16217
_cell_measurement_temperature 293(2)
_cell_measurement_theta_max 29.0690
_cell_measurement_theta_min 3.1350
_cell_volume 4336.5(3)
_computing_cell_refinement 'CrysAlisPro 1.171.39.29d (Rigaku OD, 2017)'
_computing_data_collection 'CrysAlisPro 1.171.39.29d (Rigaku OD, 2017)'
_computing_data_reduction 'CrysAlisPro 1.171.39.29d (Rigaku OD, 2017)'
_computing_molecular_graphics 'Olex2 (Dolomanov et al., 2009)'
_computing_publication_material 'Olex2 (Dolomanov et al., 2009)'
_computing_structure_refinement 'ShelXL (Sheldrick, 2015)'
_computing_structure_solution 'ShelXT (Sheldrick, 2015)'
_diffrn_ambient_temperature 293(2)
_diffrn_detector 'CCD plate'
_diffrn_measured_fraction_theta_full 0.998
_diffrn_measured_fraction_theta_max 0.997
_diffrn_measurement_details
;
List of Runs (angles in degrees, time in seconds):

  # Type    Start    End  Width  t~exp~   \w     \q     \k     \f   Frames
#--------------------------------------------------------------------------
  1  \w     11.00  36.00   0.50    6.13    --    7.20  46.00  64.00   50
  2  \w    -60.00 -35.00   0.50    6.13    --   -7.60 -46.00 -84.00   50
  3  \w     -4.00  21.00   0.50    6.13    --   -7.60  46.00  64.00   50
  4  \w     50.00  96.00   0.50    6.13    --    7.20  77.00   0.00   92
  5  \w    -80.00  37.00   0.50    6.13    --    7.20 -57.00-180.00  234
  6  \w     51.00  93.00   0.50    6.13    --    7.20  77.00-120.00   84
  7  \w    -63.00  40.00   0.50    6.13    --    7.20 -82.00 150.00  206
  8  \w    -35.00  -6.00   0.50    6.13    --   -7.60 -82.00  60.00   58
;
_diffrn_measurement_device 'four-circle diffractometer'
_diffrn_measurement_device_type 'XtaLAB AFC12 (RINC): Kappa single'
_diffrn_measurement_method '\w scans'
_diffrn_orient_matrix_type 'CrysAlisPro convention (1999,Acta A55,543-557)'
_diffrn_orient_matrix_UB_11 -0.0183217000
_diffrn_orient_matrix_UB_12 -0.0488855000
_diffrn_orient_matrix_UB_13 -0.0167005000
_diffrn_orient_matrix_UB_21 -0.0414068000
_diffrn_orient_matrix_UB_22 0.0082938000
_diffrn_orient_matrix_UB_23 0.0048505000
_diffrn_orient_matrix_UB_31 -0.0078296000
_diffrn_orient_matrix_UB_32 0.0706804000
_diffrn_orient_matrix_UB_33 -0.0121122000
_diffrn_radiation_monochromator graphite
_diffrn_radiation_probe x-ray
_diffrn_radiation_type MoK\a
_diffrn_radiation_wavelength 0.71073
_diffrn_reflns_av_R_equivalents 0.0344
_diffrn_reflns_av_unetI/netI 0.0294
_diffrn_reflns_Laue_measured_fraction_full 0.998
_diffrn_reflns_Laue_measured_fraction_max 0.997
_diffrn_reflns_limit_h_max 42
_diffrn_reflns_limit_h_min -34
_diffrn_reflns_limit_k_max 9
_diffrn_reflns_limit_k_min -10
_diffrn_reflns_limit_l_max 18
_diffrn_reflns_limit_l_min -19
_diffrn_reflns_number 23027
_diffrn_reflns_point_group_measured_fraction_full 0.998
_diffrn_reflns_point_group_measured_fraction_max 0.997
_diffrn_reflns_theta_full 25.242
_diffrn_reflns_theta_max 26.498
_diffrn_reflns_theta_min 2.553
_diffrn_source 'fine-focus sealed X-ray tube'
_diffrn_source_type 'Enhance (Mo) X-ray Source'
_exptl_absorpt_coefficient_mu 0.192
_exptl_absorpt_correction_T_max 1.00000
_exptl_absorpt_correction_T_min 0.35771
_exptl_absorpt_correction_type multi-scan
_exptl_absorpt_process_details
;
CrysAlisPro 1.171.39.29d (Rigaku Oxford Diffraction, 2017)
Empirical absorption correction using spherical harmonics,
 implemented in SCALE3 ABSPACK scaling algorithm.
;
_exptl_crystal_colour colourless
_exptl_crystal_colour_primary colourless
_exptl_crystal_density_diffrn 1.248
_exptl_crystal_description plate
_exptl_crystal_F_000 1728
_exptl_crystal_size_max 0.89
_exptl_crystal_size_mid 0.773
_exptl_crystal_size_min 0.235
_refine_diff_density_max 0.508
_refine_diff_density_min -0.378
_refine_diff_density_rms 0.055
_refine_ls_extinction_method none
_refine_ls_goodness_of_fit_ref 1.057
_refine_ls_hydrogen_treatment constr
_refine_ls_matrix_type full
_refine_ls_number_parameters 251
_refine_ls_number_reflns 4493
_refine_ls_number_restraints 0
_refine_ls_restrained_S_all 1.057
_refine_ls_R_factor_all 0.0467
_refine_ls_R_factor_gt 0.0407
_refine_ls_shift/su_max 0.000
_refine_ls_shift/su_mean 0.000
_refine_ls_structure_factor_coef Fsqd
_refine_ls_weighting_details 'w=1/[\s^2^(Fo^2^)+(0.0501P)^2^+5.2914P] where P=(Fo^2^+2Fc^2^)/3'
_refine_ls_weighting_scheme calc
_refine_ls_wR_factor_gt 0.1050
_refine_ls_wR_factor_ref 0.1087
_reflns_Friedel_coverage 0.000
_reflns_number_gt 3930
_reflns_number_total 4493
_reflns_threshold_expression 'I > 2\s(I)'
_cod_data_source_file c8sc05477k2.cif
_cod_data_source_block aj0284
_cod_database_code 1550679
_shelx_shelxl_version_number 2017/1
_chemical_oxdiff_formula C20H24F3NO3S
_shelx_space_group_comment
;
The symmetry employed for this shelxl refinement is uniquely defined
by the following loop, which should always be used as a source of
symmetry information in preference to the above space-group names.
They are only intended as comments.
;
_shelx_estimated_absorpt_t_max 0.956
_shelx_estimated_absorpt_t_min 0.848
_reflns_odcompleteness_completeness 99.63
_reflns_odcompleteness_iscentric 1
_reflns_odcompleteness_theta 26.32
_olex2_refinement_description
;
1. Fixed Uiso
 At 1.2 times of:
  All C(H) groups, All C(H,H) groups
 At 1.5 times of:
  All C(H,H,H) groups
2.a Ternary CH refined with riding coordinates:
 C12(H12)
2.b Secondary CH2 refined with riding coordinates:
 C3(H3A,H3B)
2.c Aromatic/amide H refined with riding coordinates:
 C6(H6), C10(H10), C7(H7), C9(H9)
2.d Idealised Me refined as rotating group:
 C15(H15A,H15B,H15C), C14(H14A,H14B,H14C), C13(H13A,H13B,H13C), C16(H16A,H16B,
 H16C), C18(H18A,H18B,H18C), C17(H17A,H17B,H17C), C11(H11A,H11B,H11C)
;
_olex2_submission_special_instructions 'No special instructions were received'
_oxdiff_exptl_absorpt_empirical_details
;
Empirical correction (ABSPACK) includes:
- Absorption correction using spherical harmonics
- Frame scaling
;
_oxdiff_exptl_absorpt_empirical_full_max 1.627
_oxdiff_exptl_absorpt_empirical_full_min 0.415

loop_
_space_group_symop_operation_xyz
'x, y, z'
'-x, y, -z+1/2'
'x+1/2, y+1/2, z'
'-x+1/2, y+1/2, -z+1/2'
'-x, -y, -z'
'x, -y, z-1/2'
'-x+1/2, -y+1/2, -z'
'x+1/2, -y+1/2, z-1/2'

loop_
_atom_site_label
_atom_site_type_symbol
_atom_site_fract_x
_atom_site_fract_y
_atom_site_fract_z
_atom_site_U_iso_or_equiv
_atom_site_adp_type
_atom_site_occupancy
_atom_site_site_symmetry_order
_atom_site_calc_flag
_atom_site_refinement_flags_posn
N1 N 0.16325(4) -0.07514(15) 0.31909(8) 0.0159(3) Uani 1 1 d .
C1 C 0.15388(4) 0.04414(18) 0.36394(9) 0.0158(3) Uani 1 1 d .
C12 C 0.13576(5) -0.19767(18) 0.26695(9) 0.0192(3) Uani 1 1 d .
H12 H 0.152718 -0.273511 0.242793 0.023 Uiso 1 1 calc R
C2 C 0.19003(4) 0.13670(18) 0.41251(9) 0.0171(3) Uani 1 1 d .
C5 C 0.11295(4) 0.09019(18) 0.37301(10) 0.0176(3) Uani 1 1 d .
C4 C 0.20787(4) -0.09313(18) 0.32503(9) 0.0174(3) Uani 1 1 d .
C6 C 0.09173(5) 0.2096(2) 0.31957(11) 0.0235(3) Uani 1 1 d .
H6 H 0.101863 0.252140 0.273848 0.028 Uiso 1 1 calc R
C15 C 0.21704(5) -0.0935(2) 0.23438(10) 0.0241(3) Uani 1 1 d .
H15A H 0.206976 -0.191851 0.204897 0.036 Uiso 1 1 calc GR
H15B H 0.245419 -0.087615 0.238670 0.036 Uiso 1 1 calc GR
H15C H 0.204506 -0.001308 0.202510 0.036 Uiso 1 1 calc GR
C14 C 0.10825(6) -0.1170(2) 0.19010(11) 0.0296(4) Uani 1 1 d .
H14A H 0.089362 -0.048850 0.210637 0.044 Uiso 1 1 calc GR
H14B H 0.094216 -0.199269 0.152511 0.044 Uiso 1 1 calc GR
H14C H 0.123847 -0.052084 0.158762 0.044 Uiso 1 1 calc GR
C13 C 0.11395(5) -0.2981(2) 0.32379(11) 0.0247(4) Uani 1 1 d .
H13A H 0.132542 -0.332638 0.374797 0.037 Uiso 1 1 calc GR
H13B H 0.102165 -0.391879 0.292177 0.037 Uiso 1 1 calc GR
H13C H 0.093378 -0.233233 0.340256 0.037 Uiso 1 1 calc GR
C10 C 0.09760(5) 0.0287(2) 0.44195(10) 0.0235(3) Uani 1 1 d .
H10 H 0.111745 -0.049532 0.478500 0.028 Uiso 1 1 calc R
C16 C 0.22170(5) -0.2504(2) 0.37313(11) 0.0240(3) Uani 1 1 d .
H16A H 0.213766 -0.250443 0.428091 0.036 Uiso 1 1 calc GR
H16B H 0.250266 -0.258280 0.382198 0.036 Uiso 1 1 calc GR
H16C H 0.209778 -0.341655 0.339417 0.036 Uiso 1 1 calc GR
C18 C 0.18540(5) 0.3199(2) 0.39542(11) 0.0257(4) Uani 1 1 d .
H18A H 0.180995 0.339795 0.334206 0.039 Uiso 1 1 calc GR
H18B H 0.209267 0.374958 0.423911 0.039 Uiso 1 1 calc GR
H18C H 0.163050 0.359848 0.417426 0.039 Uiso 1 1 calc GR
C17 C 0.19406(5) 0.1036(2) 0.50986(10) 0.0250(4) Uani 1 1 d .
H17A H 0.171422 0.148452 0.528979 0.037 Uiso 1 1 calc GR
H17B H 0.218080 0.153386 0.541390 0.037 Uiso 1 1 calc GR
H17C H 0.195175 -0.011678 0.520014 0.037 Uiso 1 1 calc GR
C3 C 0.22403(5) 0.0624(2) 0.37488(11) 0.0258(4) Uani 1 1 d .
H3A H 0.246525 0.035979 0.421164 0.031 Uiso 1 1 calc R
H3B H 0.232918 0.139257 0.336157 0.031 Uiso 1 1 calc R
C7 C 0.05551(5) 0.2645(2) 0.33489(13) 0.0327(4) Uani 1 1 d .
H7 H 0.041406 0.343476 0.298826 0.039 Uiso 1 1 calc R
C9 C 0.06119(5) 0.0848(2) 0.45570(12) 0.0329(4) Uani 1 1 d .
H9 H 0.050911 0.041675 0.501091 0.039 Uiso 1 1 calc R
C8 C 0.03975(5) 0.2034(3) 0.40348(14) 0.0368(4) Uani 1 1 d .
C11 C 0.00046(7) 0.2653(4) 0.4206(2) 0.0647(7) Uani 1 1 d .
H11A H -0.002726 0.377970 0.404423 0.097 Uiso 1 1 calc GR
H11B H 0.000249 0.254101 0.481095 0.097 Uiso 1 1 calc GR
H11C H -0.021100 0.203308 0.387156 0.097 Uiso 1 1 calc GR
S1 S 0.15900(2) 0.36949(5) 0.11659(2) 0.02010(12) Uani 1 1 d .
F2 F 0.08915(3) 0.48056(13) 0.13536(7) 0.0341(3) Uani 1 1 d .
F3 F 0.10797(4) 0.56673(18) 0.02180(9) 0.0595(4) Uani 1 1 d .
F1 F 0.08642(3) 0.32251(18) 0.02620(9) 0.0572(4) Uani 1 1 d .
O2 O 0.17766(4) 0.50989(17) 0.16102(10) 0.0436(4) Uani 1 1 d .
O3 O 0.17320(4) 0.32070(18) 0.04104(8) 0.0373(3) Uani 1 1 d .
O1 O 0.15312(5) 0.23793(18) 0.17247(10) 0.0474(4) Uani 1 1 d .
C19 C 0.10814(5) 0.4374(2) 0.07269(11) 0.0265(4) Uani 1 1 d .

loop_
_atom_site_aniso_label
_atom_site_aniso_U_11
_atom_site_aniso_U_22
_atom_site_aniso_U_33
_atom_site_aniso_U_23
_atom_site_aniso_U_13
_atom_site_aniso_U_12
N1 0.0187(6) 0.0147(6) 0.0145(6) -0.0001(5) 0.0038(5) -0.0004(5)
C1 0.0224(7) 0.0134(7) 0.0124(7) 0.0029(5) 0.0051(6) -0.0003(6)
C12 0.0237(8) 0.0153(7) 0.0176(7) -0.0049(6) 0.0019(6) -0.0019(6)
C2 0.0192(7) 0.0167(7) 0.0158(7) -0.0021(6) 0.0046(6) -0.0016(6)
C5 0.0198(7) 0.0148(7) 0.0184(7) -0.0045(6) 0.0043(6) -0.0015(6)
C4 0.0180(7) 0.0175(7) 0.0175(7) -0.0016(6) 0.0060(6) 0.0003(6)
C6 0.0230(8) 0.0205(8) 0.0266(8) 0.0010(6) 0.0037(6) -0.0004(6)
C15 0.0283(8) 0.0250(8) 0.0217(8) 0.0019(6) 0.0114(7) 0.0017(7)
C14 0.0385(10) 0.0244(9) 0.0211(8) -0.0036(7) -0.0049(7) -0.0031(7)
C13 0.0288(8) 0.0188(8) 0.0264(8) -0.0029(6) 0.0053(7) -0.0069(7)
C10 0.0237(8) 0.0248(8) 0.0230(8) -0.0013(7) 0.0069(6) -0.0025(6)
C16 0.0221(8) 0.0258(8) 0.0249(8) 0.0054(7) 0.0067(6) 0.0038(6)
C18 0.0269(8) 0.0179(8) 0.0313(9) -0.0006(7) 0.0033(7) -0.0046(6)
C17 0.0262(8) 0.0306(9) 0.0171(8) -0.0012(6) 0.0020(6) -0.0051(7)
C3 0.0220(8) 0.0256(9) 0.0317(9) -0.0099(7) 0.0100(7) -0.0034(7)
C7 0.0242(9) 0.0250(9) 0.0464(11) -0.0018(8) 0.0012(8) 0.0055(7)
C9 0.0267(9) 0.0412(11) 0.0343(10) -0.0053(8) 0.0147(7) -0.0060(8)
C8 0.0218(9) 0.0416(11) 0.0490(11) -0.0121(9) 0.0118(8) 0.0017(8)
C11 0.0323(12) 0.0781(19) 0.0894(19) -0.0069(15) 0.0256(12) 0.0159(12)
S1 0.0230(2) 0.0184(2) 0.0197(2) -0.00145(15) 0.00639(15) 0.00138(14)
F2 0.0301(5) 0.0364(6) 0.0401(6) -0.0137(5) 0.0174(5) 0.0012(4)
F3 0.0562(8) 0.0683(9) 0.0571(8) 0.0372(7) 0.0189(6) 0.0316(7)
F1 0.0274(6) 0.0746(9) 0.0666(8) -0.0479(7) 0.0029(6) -0.0022(6)
O2 0.0311(7) 0.0372(8) 0.0616(9) -0.0244(7) 0.0076(6) -0.0067(6)
O3 0.0342(7) 0.0534(9) 0.0266(6) -0.0077(6) 0.0115(5) 0.0133(6)
O1 0.0565(9) 0.0388(8) 0.0504(9) 0.0246(7) 0.0194(7) 0.0124(7)
C19 0.0269(8) 0.0287(9) 0.0252(8) -0.0048(7) 0.0085(7) 0.0039(7)

loop_
_atom_type_symbol
_atom_type_description
_atom_type_scat_dispersion_real
_atom_type_scat_dispersion_imag
_atom_type_scat_source
C C 0.0033 0.0016 'International Tables Vol C Tables 4.2.6.8 and 6.1.1.4'
H H 0.0000 0.0000 'International Tables Vol C Tables 4.2.6.8 and 6.1.1.4'
F F 0.0171 0.0103 'International Tables Vol C Tables 4.2.6.8 and 6.1.1.4'
N N 0.0061 0.0033 'International Tables Vol C Tables 4.2.6.8 and 6.1.1.4'
O O 0.0106 0.0060 'International Tables Vol C Tables 4.2.6.8 and 6.1.1.4'
S S 0.1246 0.1234 'International Tables Vol C Tables 4.2.6.8 and 6.1.1.4'

loop_
_exptl_crystal_face_index_h
_exptl_crystal_face_index_k
_exptl_crystal_face_index_l
_exptl_crystal_face_perp_dist
2 -9 29 0.2564
-9 -1 -40 0.2556
-1 10 -26 0.3924
-2 -9 30 0.2693
-6 -8 34 0.2707
-19 -1 34 0.2905
-20 4 20 0.3891
22 2 -15 0.3559
-21 -3 18 0.3545
-9 -9 29 0.3044
-20 -3 -6 0.3711
-19 2 -17 0.4017
13 9 7 0.5313
7 1 42 0.2263
-7 -1 -42 0.2383
6 10 17 0.5169
-6 -9 -24 0.3547
1 1 47 0.1661
-1 -1 -47 0.1670
0 -7 -38 0.2737
-3 1 48 0.1201
3 -1 -48 0.1152
-9 0 47 0.1105
6 1 -48 0.1544
-7 0 48 0.0889
7 -1 -48 0.1602

loop_
_geom_angle_atom_site_label_1
_geom_angle_atom_site_label_2
_geom_angle_atom_site_label_3
_geom_angle
C1 N1 C12 127.79(13)
C1 N1 C4 113.65(12)
C12 N1 C4 118.50(12)
N1 C1 C2 112.95(13)
N1 C1 C5 126.37(13)
C5 C1 C2 120.65(13)
N1 C12 H12 106.6
N1 C12 C14 111.01(12)
N1 C12 C13 111.61(12)
C14 C12 H12 106.6
C13 C12 H12 106.6
C13 C12 C14 114.01(14)
C1 C2 C18 111.07(13)
C1 C2 C17 108.17(12)
C1 C2 C3 102.03(12)
C18 C2 C17 109.53(13)
C18 C2 C3 112.44(13)
C3 C2 C17 113.33(13)
C6 C5 C1 120.29(14)
C10 C5 C1 119.73(14)
C10 C5 C6 119.51(15)
N1 C4 C15 109.90(12)
N1 C4 C16 108.58(12)
N1 C4 C3 101.61(11)
C15 C4 C3 111.02(13)
C16 C4 C15 111.25(13)
C16 C4 C3 114.00(13)
C5 C6 H6 120.1
C7 C6 C5 119.73(16)
C7 C6 H6 120.1
C4 C15 H15A 109.5
C4 C15 H15B 109.5
C4 C15 H15C 109.5
H15A C15 H15B 109.5
H15A C15 H15C 109.5
H15B C15 H15C 109.5
C12 C14 H14A 109.5
C12 C14 H14B 109.5
C12 C14 H14C 109.5
H14A C14 H14B 109.5
H14A C14 H14C 109.5
H14B C14 H14C 109.5
C12 C13 H13A 109.5
C12 C13 H13B 109.5
C12 C13 H13C 109.5
H13A C13 H13B 109.5
H13A C13 H13C 109.5
H13B C13 H13C 109.5
C5 C10 H10 120.1
C9 C10 C5 119.72(16)
C9 C10 H10 120.1
C4 C16 H16A 109.5
C4 C16 H16B 109.5
C4 C16 H16C 109.5
H16A C16 H16B 109.5
H16A C16 H16C 109.5
H16B C16 H16C 109.5
C2 C18 H18A 109.5
C2 C18 H18B 109.5
C2 C18 H18C 109.5
H18A C18 H18B 109.5
H18A C18 H18C 109.5
H18B C18 H18C 109.5
C2 C17 H17A 109.5
C2 C17 H17B 109.5
C2 C17 H17C 109.5
H17A C17 H17B 109.5
H17A C17 H17C 109.5
H17B C17 H17C 109.5
C2 C3 C4 107.83(12)
C2 C3 H3A 110.1
C2 C3 H3B 110.1
C4 C3 H3A 110.1
C4 C3 H3B 110.1
H3A C3 H3B 108.5
C6 C7 H7 119.4
C6 C7 C8 121.28(17)
C8 C7 H7 119.4
C10 C9 H9 119.2
C8 C9 C10 121.58(17)
C8 C9 H9 119.2
C7 C8 C11 121.0(2)
C9 C8 C7 118.16(16)
C9 C8 C11 120.8(2)
C8 C11 H11A 109.5
C8 C11 H11B 109.5
C8 C11 H11C 109.5
H11A C11 H11B 109.5
H11A C11 H11C 109.5
H11B C11 H11C 109.5
O2 S1 O3 116.08(9)
O2 S1 O1 114.29(10)
O2 S1 C19 103.55(8)
O3 S1 O1 114.47(9)
O3 S1 C19 103.29(8)
O1 S1 C19 102.76(9)
F2 C19 S1 111.78(11)
F3 C19 S1 111.05(12)
F3 C19 F2 106.94(14)
F1 C19 S1 112.02(12)
F1 C19 F2 107.18(14)
F1 C19 F3 107.60(15)

loop_
_geom_bond_atom_site_label_1
_geom_bond_atom_site_label_2
_geom_bond_distance
N1 C1 1.2870(19)
N1 C12 1.5019(18)
N1 C4 1.5168(19)
C1 C2 1.518(2)
C1 C5 1.485(2)
C12 H12 0.9800
C12 C14 1.525(2)
C12 C13 1.522(2)
C2 C18 1.532(2)
C2 C17 1.537(2)
C2 C3 1.536(2)
C5 C6 1.396(2)
C5 C10 1.395(2)
C4 C15 1.525(2)
C4 C16 1.524(2)
C4 C3 1.542(2)
C6 H6 0.9300
C6 C7 1.385(2)
C15 H15A 0.9600
C15 H15B 0.9600
C15 H15C 0.9600
C14 H14A 0.9600
C14 H14B 0.9600
C14 H14C 0.9600
C13 H13A 0.9600
C13 H13B 0.9600
C13 H13C 0.9600
C10 H10 0.9300
C10 C9 1.386(2)
C16 H16A 0.9600
C16 H16B 0.9600
C16 H16C 0.9600
C18 H18A 0.9600
C18 H18B 0.9600
C18 H18C 0.9600
C17 H17A 0.9600
C17 H17B 0.9600
C17 H17C 0.9600
C3 H3A 0.9700
C3 H3B 0.9700
C7 H7 0.9300
C7 C8 1.397(3)
C9 H9 0.9300
C9 C8 1.385(3)
C8 C11 1.512(3)
C11 H11A 0.9600
C11 H11B 0.9600
C11 H11C 0.9600
S1 O2 1.4301(13)
S1 O3 1.4332(13)
S1 O1 1.4346(14)
S1 C19 1.8221(17)
F2 C19 1.3373(19)
F3 C19 1.331(2)
F1 C19 1.325(2)

loop_
_geom_torsion_atom_site_label_1
_geom_torsion_atom_site_label_2
_geom_torsion_atom_site_label_3
_geom_torsion_atom_site_label_4
_geom_torsion
N1 C1 C2 C18 128.92(14)
N1 C1 C2 C17 -110.84(14)
N1 C1 C2 C3 8.89(16)
N1 C1 C5 C6 -95.07(19)
N1 C1 C5 C10 92.83(19)
N1 C4 C3 C2 13.14(16)
C1 N1 C12 C14 66.31(19)
C1 N1 C12 C13 -62.08(19)
C1 N1 C4 C15 -125.69(14)
C1 N1 C4 C16 112.42(14)
C1 N1 C4 C3 -8.06(16)
C1 C2 C3 C4 -13.44(16)
C1 C5 C6 C7 -172.81(15)
C1 C5 C10 C9 173.24(15)
C12 N1 C1 C2 176.56(13)
C12 N1 C1 C5 -1.3(2)
C12 N1 C4 C15 56.93(16)
C12 N1 C4 C16 -64.96(15)
C12 N1 C4 C3 174.56(12)
C2 C1 C5 C6 87.23(18)
C2 C1 C5 C10 -84.86(18)
C5 C1 C2 C18 -53.10(18)
C5 C1 C2 C17 67.14(17)
C5 C1 C2 C3 -173.12(13)
C5 C6 C7 C8 0.4(3)
C5 C10 C9 C8 -1.2(3)
C4 N1 C1 C2 -0.52(17)
C4 N1 C1 C5 -178.37(13)
C4 N1 C12 C14 -116.73(15)
C4 N1 C12 C13 114.88(14)
C6 C5 C10 C9 1.1(2)
C6 C7 C8 C9 -0.6(3)
C6 C7 C8 C11 179.2(2)
C15 C4 C3 C2 129.96(14)
C10 C5 C6 C7 -0.7(2)
C10 C9 C8 C7 1.0(3)
C10 C9 C8 C11 -178.8(2)
C16 C4 C3 C2 -103.45(15)
C18 C2 C3 C4 -132.50(14)
C17 C2 C3 C4 102.60(15)
O2 S1 C19 F2 -61.75(14)
O2 S1 C19 F3 57.59(14)
O2 S1 C19 F1 177.93(13)
O3 S1 C19 F2 176.82(12)
O3 S1 C19 F3 -63.85(14)
O3 S1 C19 F1 56.50(15)
O1 S1 C19 F2 57.49(14)
O1 S1 C19 F3 176.82(13)
O1 S1 C19 F1 -62.83(15)

loop_
_exptl_oxdiff_crystal_face_indexfrac_h
_exptl_oxdiff_crystal_face_indexfrac_k
_exptl_oxdiff_crystal_face_indexfrac_l
_exptl_oxdiff_crystal_face_x
_exptl_oxdiff_crystal_face_y
_exptl_oxdiff_crystal_face_z
1.8958 -8.9782 28.7022 -0.0752 -0.0137 -0.9971
-8.5086 -0.6663 -39.7212 0.8518 0.1541 0.5006
-1.4655 9.5160 -26.0760 -0.0029 0.0131 0.9999
-1.8015 -9.0505 30.0108 -0.0258 0.1451 -0.9891
-6.2953 -8.0026 34.2045 -0.0647 0.3602 -0.9306
-18.5149 -1.2356 33.8894 -0.1663 0.9208 -0.3528
-20.0167 3.9932 19.9977 -0.1624 0.9589 0.1967
22.0068 2.0087 -14.9913 -0.2510 -0.9673 0.1512
-21.0064 -3.0085 17.9930 0.2315 0.9321 -0.2661
-9.0001 -9.0054 29.0045 0.1207 0.4387 -0.9173
-19.9971 -3.0079 -6.0183 0.6139 0.7739 0.0169
-18.9998 1.9936 -17.0211 0.5349 0.7207 0.4958
12.9872 9.0065 7.0165 -0.7954 -0.4290 0.4499
6.9840 1.0024 42.0265 -0.8788 -0.0770 -0.4929
-6.9840 -1.0024 -42.0265 0.8788 0.0770 0.4929
5.9808 10.0040 17.0170 -0.8828 -0.0821 0.4541
-5.9795 -9.0038 -24.0201 0.9509 0.0564 -0.2986
0.9810 1.0001 47.0248 -0.8522 0.1958 -0.5066
-0.9810 -1.0001 -47.0248 0.8522 -0.1958 0.5066
0.0241 -7.0010 -38.0221 0.9768 -0.2435 -0.0345
-3.0201 0.9986 48.0225 -0.7955 0.3663 -0.4874
3.0201 -0.9986 -48.0225 0.7955 -0.3663 0.4874
-9.0194 -0.0038 47.0173 -0.6198 0.6015 -0.4991
6.0178 1.0029 -48.0195 0.6427 -0.4738 0.6054
-7.0194 -0.0031 48.0192 -0.6732 0.5235 -0.5269
7.0208 -0.9971 -48.0197 0.7221 -0.5319 0.4562

loop_
_smtbx_masks_void_nr
_smtbx_masks_void_average_x
_smtbx_masks_void_average_y
_smtbx_masks_void_average_z
_smtbx_masks_void_volume
_smtbx_masks_void_count_electrons
_smtbx_masks_void_content
1 0.000 -0.238 0.250 118.2 31.9 '1.5 (acetonitrile) 33e-'
2 0.000 0.238 0.750 118.2 31.9 '1.5 (acetonitrile) 33e-'
3 0.500 0.262 0.250 118.2 31.9 '1.5 (acetonitrile) 33e-'
4 0.500 0.738 0.750 118.2 31.9 '1.5 (acetonitrile) 33e-'
